data_7240267
loop_
_publ_author_name
'Filatov, Vadim'
'Kukushkin, Maksim'
'Kuznetsova, Juliana'
'Skvortsov, Dmitry'
'Tafeenko, Viktor'
'Zyk, Nikolay'
'Majouga, Alexander'
'Beloglazkina, Elena'

_publ_section_title
;
 Synthesis of
 1,3-diaryl-spiro[azetidine-2,3&#x2032;-indoline]-2&#x2032;,4-diones via
 the Staudinger reaction: cis- or trans-diastereoselectivity with
 different addition modes
;
_journal_issue 24
_journal_name_full 'RSC Advances'
_journal_page_first 14122
_journal_page_last 14133
_journal_paper_doi 10.1039/D0RA02374D
_journal_volume 10
_journal_year 2020
_chemical_formula_moiety 'C22 H15 Cl N2 O3,C4 H10 O'
_chemical_formula_sum 'C26 H25 Cl N2 O4'
_chemical_formula_weight 464.93
_space_group_crystal_system monoclinic
_space_group_IT_number 14
_space_group_name_Hall '-P 2yn'
_space_group_name_H-M_alt 'P 1 21/n 1'
_atom_sites_solution_hydrogens mixed
_audit_creation_method SHELXL-2016/6
_audit_update_record
;
2019-11-04 deposited with the CCDC.	2020-03-31 downloaded from the CCDC.
;
_cell_angle_alpha 90
_cell_angle_beta 104.928(3)
_cell_angle_gamma 90
_cell_formula_units_Z 4
_cell_length_a 9.8999(3)
_cell_length_b 15.9931(4)
_cell_length_c 15.6852(5)
_cell_measurement_reflns_used 10568
_cell_measurement_temperature 295(2)
_cell_measurement_theta_max 67.22
_cell_measurement_theta_min 4.01
_cell_volume 2399.62(13)
_computing_structure_refinement 'SHELXL-2016/6 (Sheldrick, 2016)'
_diffrn_ambient_temperature 295
_diffrn_detector Pilatus100K
_diffrn_detector_area_resol_mean 5.81
_diffrn_detector_type STOE
_diffrn_measured_fraction_theta_full 0.976
_diffrn_measured_fraction_theta_max 0.973
_diffrn_measurement_device_type STOE
_diffrn_measurement_method 'rotation method'
_diffrn_radiation_collimation 'focusing mirrors'
_diffrn_radiation_monochromator none
_diffrn_radiation_polarisn_norm 0
_diffrn_radiation_type 'Cu K\a'
_diffrn_radiation_wavelength 1.54186
_diffrn_reflns_av_R_equivalents 0.0455
_diffrn_reflns_av_unetI/netI 0.0353
_diffrn_reflns_Laue_measured_fraction_full 0.976
_diffrn_reflns_Laue_measured_fraction_max 0.973
_diffrn_reflns_limit_h_max 11
_diffrn_reflns_limit_h_min -11
_diffrn_reflns_limit_k_max 19
_diffrn_reflns_limit_k_min -19
_diffrn_reflns_limit_l_max 12
_diffrn_reflns_limit_l_min -18
_diffrn_reflns_number 16528
_diffrn_reflns_point_group_measured_fraction_full 0.976
_diffrn_reflns_point_group_measured_fraction_max 0.973
_diffrn_reflns_theta_full 67.686
_diffrn_reflns_theta_max 68.107
_diffrn_reflns_theta_min 4.019
_diffrn_source 'Cu GeniX 3D'
_diffrn_source_current 0.600
_diffrn_source_power 0.030
_diffrn_source_voltage 50
_exptl_absorpt_coefficient_mu 1.693
_exptl_absorpt_correction_T_max 0.617
_exptl_absorpt_correction_T_min 0.571
_exptl_absorpt_correction_type multi-scan
_exptl_absorpt_process_details
;
[c.f. r.h. blessing, acta cryst. (1995), a51, 33-38]
;
_exptl_crystal_colour COLORLESS
_exptl_crystal_density_diffrn 1.287
_exptl_crystal_description BLOCK
_exptl_crystal_F_000 976
_exptl_crystal_size_max .19
_exptl_crystal_size_mid .14
_exptl_crystal_size_min .13
_refine_diff_density_max 0.228
_refine_diff_density_min -0.285
_refine_diff_density_rms 0.041
_refine_ls_extinction_coef 0.0014(2)
_refine_ls_extinction_expression Fc^*^=kFc[1+0.001xFc^2^\l^3^/sin(2\q)]^-1/4^
_refine_ls_extinction_method 'SHELXL-2016/6 (Sheldrick 2016)'
_refine_ls_goodness_of_fit_ref 0.929
_refine_ls_hydrogen_treatment mixed
_refine_ls_matrix_type full
_refine_ls_number_parameters 313
_refine_ls_number_reflns 4172
_refine_ls_number_restraints 0
_refine_ls_restrained_S_all 0.929
_refine_ls_R_factor_all 0.0711
_refine_ls_R_factor_gt 0.0439
_refine_ls_shift/su_max 0.001
_refine_ls_shift/su_mean 0.000
_refine_ls_structure_factor_coef Fsqd
_refine_ls_weighting_details 'w=1/[\s^2^(Fo^2^)+(0.0816P)^2^] where P=(Fo^2^+2Fc^2^)/3'
_refine_ls_weighting_scheme calc
_refine_ls_wR_factor_gt 0.1165
_refine_ls_wR_factor_ref 0.1292
_reflns_Friedel_coverage 0.000
_reflns_number_gt 2606
_reflns_number_total 4172
_reflns_threshold_expression 'I > 2\s(I)'
_cod_data_source_file d0ra02374d2.cif
_cod_data_source_block FVE671
_cod_depositor_comments 'Adding full bibliography for 7240267--7240271.cif.'
_cod_original_sg_symbol_H-M 'P 21/n'
_cod_database_code 7240267
_shelx_shelxl_version_number 2016/6
_shelx_space_group_comment
;
The symmetry employed for this shelxl refinement is uniquely defined
by the following loop, which should always be used as a source of
symmetry information in preference to the above space-group names.
They are only intended as comments.
;

loop_
_space_group_symop_operation_xyz
'x, y, z'
'-x+1/2, y+1/2, -z+1/2'
'-x, -y, -z'
'x-1/2, -y-1/2, z-1/2'

loop_
_atom_site_label
_atom_site_type_symbol
_atom_site_fract_x
_atom_site_fract_y
_atom_site_fract_z
_atom_site_U_iso_or_equiv
_atom_site_adp_type
_atom_site_occupancy
_atom_site_site_symmetry_order
_atom_site_calc_flag
_atom_site_refinement_flags_posn
_atom_site_refinement_flags_adp
_atom_site_refinement_flags_occupancy
_atom_site_disorder_assembly
_atom_site_disorder_group
Cl1 Cl 0.97758(8) 0.63664(4) 0.69296(4) 0.0896(3) Uani 1 1 d . . . . .
O1 O 0.20756(16) 0.61005(11) -0.09133(11) 0.0702(5) Uani 1 1 d . . . . .
O2 O 0.69275(17) 0.73709(8) 0.31860(10) 0.0636(4) Uani 1 1 d . . . . .
O3 O 0.65515(17) 0.45614(8) 0.27511(11) 0.0687(4) Uani 1 1 d . . . . .
N1 N 0.8291(2) 0.77883(12) 0.22778(14) 0.0660(5) Uani 1 1 d . . . . .
N2 N 0.66408(17) 0.58239(9) 0.20085(11) 0.0522(4) Uani 1 1 d . . . . .
C2 C 0.7611(2) 0.72280(12) 0.26602(15) 0.0542(5) Uani 1 1 d . . . . .
C3 C 0.7891(2) 0.63586(11) 0.23213(14) 0.0515(5) Uani 1 1 d . . . . .
C4 C 0.9337(3) 0.60421(15) 0.11755(16) 0.0682(6) Uani 1 1 d . . . . .
H4 H 0.920894 0.546597 0.117412 0.082 Uiso 1 1 calc R U . . .
C5 C 1.0120(3) 0.6401(2) 0.0663(2) 0.0884(8) Uani 1 1 d . . . . .
H5 H 1.051556 0.606572 0.030749 0.106 Uiso 1 1 calc R U . . .
C6 C 1.0320(3) 0.7251(2) 0.0674(2) 0.1009(10) Uani 1 1 d . . . . .
H6 H 1.085484 0.748189 0.032522 0.121 Uiso 1 1 calc R U . . .
C7 C 0.9746(3) 0.77717(18) 0.1189(2) 0.0896(8) Uani 1 1 d . . . . .
H7 H 0.988219 0.834719 0.119249 0.107 Uiso 1 1 calc R U . . .
C8 C 0.8968(2) 0.74088(14) 0.16963(16) 0.0645(6) Uani 1 1 d . . . . .
C9 C 0.8749(2) 0.65481(13) 0.16877(15) 0.0565(5) Uani 1 1 d . . . . .
C10 C 0.8444(2) 0.56646(12) 0.30469(15) 0.0557(5) Uani 1 1 d . . . . .
C11 C 0.7085(2) 0.52154(12) 0.26154(15) 0.0564(5) Uani 1 1 d . . . . .
C12 C 0.5475(2) 0.59091(11) 0.12681(13) 0.0500(5) Uani 1 1 d . . . . .
C13 C 0.4525(2) 0.52621(12) 0.10308(15) 0.0579(6) Uani 1 1 d . . . . .
H13 H 0.464796 0.477137 0.135997 0.069 Uiso 1 1 calc R U . . .
C14 C 0.3402(2) 0.53431(13) 0.03111(15) 0.0618(6) Uani 1 1 d . . . . .
H14 H 0.276200 0.490801 0.016024 0.074 Uiso 1 1 calc R U . . .
C15 C 0.3210(2) 0.60639(12) -0.01936(14) 0.0540(5) Uani 1 1 d . . . . .
C16 C 0.4156(2) 0.67068(12) 0.00419(15) 0.0608(6) Uani 1 1 d . . . . .
H16 H 0.403664 0.719658 -0.028879 0.073 Uiso 1 1 calc R U . . .
C17 C 0.5281(2) 0.66249(12) 0.07690(15) 0.0603(6) Uani 1 1 d . . . . .
H17 H 0.591709 0.706176 0.092320 0.072 Uiso 1 1 calc R U . . .
C18 C 0.8763(2) 0.58624(11) 0.40084(14) 0.0543(5) Uani 1 1 d . . . . .
C19 C 0.7717(3) 0.58819(14) 0.44473(17) 0.0653(6) Uani 1 1 d . . . . .
H19 H 0.679555 0.578662 0.413529 0.078 Uiso 1 1 calc R U . . .
C20 C 0.8023(3) 0.60410(14) 0.53436(17) 0.0685(6) Uani 1 1 d . . . . .
H20 H 0.731252 0.605591 0.563296 0.082 Uiso 1 1 calc R U . . .
C21 C 0.9392(3) 0.61773(13) 0.58032(16) 0.0639(6) Uani 1 1 d . . . . .
C22 C 1.0446(3) 0.61689(13) 0.53841(17) 0.0644(6) Uani 1 1 d . . . . .
H22 H 1.136520 0.626746 0.569941 0.077 Uiso 1 1 calc R U . . .
C23 C 1.0132(2) 0.60125(12) 0.44886(16) 0.0594(6) Uani 1 1 d . . . . .
H23 H 1.084570 0.600751 0.420219 0.071 Uiso 1 1 calc R U . . .
O4 O 1.2612(3) 0.67023(18) 0.3420(2) 0.1451(10) Uani 1 1 d . . . . .
C24 C 1.2820(5) 0.7536(3) 0.3321(3) 0.1379(14) Uani 1 1 d . . . . .
H24A H 1.256956 0.767655 0.269866 0.165 Uiso 1 1 calc R U . . .
H24B H 1.380147 0.766756 0.356039 0.165 Uiso 1 1 calc R U . . .
C25 C 1.1994(5) 0.8024(3) 0.3766(4) 0.1594(18) Uani 1 1 d . . . . .
H25A H 1.102452 0.788765 0.353579 0.239 Uiso 1 1 calc R U . . .
H25B H 1.213386 0.860793 0.367316 0.239 Uiso 1 1 calc R U . . .
H25C H 1.227252 0.790420 0.438628 0.239 Uiso 1 1 calc R U . . .
C26 C 1.3369(6) 0.6186(4) 0.2956(4) 0.168(2) Uani 1 1 d . . . . .
H26A H 1.301886 0.627899 0.232612 0.202 Uiso 1 1 calc R U . . .
H26B H 1.434957 0.634034 0.312442 0.202 Uiso 1 1 calc R U . . .
C27 C 1.3240(8) 0.5362(4) 0.3135(6) 0.231(4) Uani 1 1 d . . . . .
H27A H 1.352167 0.527586 0.376134 0.347 Uiso 1 1 calc R U . . .
H27B H 1.382317 0.503628 0.285881 0.347 Uiso 1 1 calc R U . . .
H27C H 1.228336 0.519356 0.291072 0.347 Uiso 1 1 calc R U . . .
H10 H 0.922(2) 0.5404(14) 0.2915(13) 0.055(6) Uiso 1 1 d . . . . .
H1 H 0.209(3) 0.6599(19) -0.1216(18) 0.088(8) Uiso 1 1 d . . . . .
H11 H 0.821(3) 0.8334(19) 0.2339(17) 0.082(8) Uiso 1 1 d . . . . .

loop_
_atom_site_aniso_label
_atom_site_aniso_U_11
_atom_site_aniso_U_22
_atom_site_aniso_U_33
_atom_site_aniso_U_23
_atom_site_aniso_U_13
_atom_site_aniso_U_12
Cl1 0.1135(6) 0.0794(5) 0.0701(5) -0.0123(3) 0.0132(4) 0.0036(4)
O1 0.0727(11) 0.0605(10) 0.0675(11) 0.0081(8) -0.0002(8) -0.0137(8)
O2 0.0757(10) 0.0464(8) 0.0663(10) -0.0025(7) 0.0140(8) 0.0100(7)
O3 0.0853(11) 0.0347(8) 0.0821(11) 0.0048(7) 0.0142(8) -0.0043(7)
N1 0.0790(13) 0.0344(10) 0.0847(14) -0.0042(9) 0.0211(11) -0.0052(9)
N2 0.0571(10) 0.0336(8) 0.0621(11) 0.0001(7) 0.0083(8) -0.0037(7)
C2 0.0591(13) 0.0379(11) 0.0613(14) -0.0003(9) 0.0077(11) 0.0020(9)
C3 0.0578(12) 0.0343(10) 0.0603(13) -0.0026(8) 0.0113(10) -0.0018(8)
C4 0.0681(15) 0.0603(14) 0.0761(17) -0.0096(11) 0.0185(13) -0.0028(11)
C5 0.0829(18) 0.097(2) 0.095(2) -0.0120(16) 0.0411(16) -0.0107(15)
C6 0.099(2) 0.101(2) 0.116(3) -0.0001(19) 0.053(2) -0.0271(18)
C7 0.098(2) 0.0646(17) 0.113(2) 0.0016(15) 0.0390(18) -0.0225(15)
C8 0.0678(15) 0.0479(12) 0.0776(16) 0.0005(10) 0.0184(12) -0.0103(10)
C9 0.0571(12) 0.0449(11) 0.0652(14) -0.0026(9) 0.0115(10) -0.0038(9)
C10 0.0622(14) 0.0379(11) 0.0662(14) 0.0012(9) 0.0150(11) 0.0058(10)
C11 0.0678(13) 0.0334(11) 0.0661(14) -0.0014(9) 0.0137(11) 0.0026(9)
C12 0.0567(12) 0.0356(10) 0.0577(13) -0.0035(8) 0.0148(10) -0.0006(8)
C13 0.0675(14) 0.0405(11) 0.0640(14) 0.0039(9) 0.0138(11) -0.0073(9)
C14 0.0664(14) 0.0445(12) 0.0697(15) 0.0020(9) 0.0090(11) -0.0143(10)
C15 0.0582(13) 0.0471(11) 0.0554(13) -0.0018(9) 0.0121(10) -0.0039(9)
C16 0.0712(14) 0.0380(11) 0.0680(15) 0.0048(9) 0.0082(11) -0.0051(10)
C17 0.0655(13) 0.0383(10) 0.0709(15) 0.0005(9) 0.0064(11) -0.0089(9)
C18 0.0620(14) 0.0361(10) 0.0622(14) 0.0025(8) 0.0110(11) 0.0046(9)
C19 0.0607(14) 0.0582(14) 0.0737(17) 0.0011(11) 0.0113(12) 0.0037(10)
C20 0.0745(17) 0.0607(14) 0.0730(17) 0.0014(11) 0.0241(13) 0.0084(11)
C21 0.0775(17) 0.0443(12) 0.0640(15) -0.0012(9) 0.0076(13) 0.0064(10)
C22 0.0655(15) 0.0467(13) 0.0748(17) -0.0025(10) 0.0071(12) 0.0007(10)
C23 0.0588(13) 0.0441(11) 0.0729(16) 0.0012(9) 0.0127(11) 0.0020(9)
O4 0.168(3) 0.105(2) 0.195(3) -0.0020(18) 0.107(2) -0.0016(18)
C24 0.141(3) 0.121(3) 0.158(4) 0.013(3) 0.050(3) -0.004(3)
C25 0.138(4) 0.133(4) 0.194(5) -0.041(3) 0.021(3) 0.022(3)
C26 0.173(5) 0.156(5) 0.209(6) -0.015(4) 0.108(4) 0.008(4)
C27 0.299(9) 0.124(4) 0.352(10) 0.023(5) 0.231(8) 0.030(5)

loop_
_atom_type_symbol
_atom_type_description
_atom_type_scat_dispersion_real
_atom_type_scat_dispersion_imag
_atom_type_scat_source
C C 0.0181 0.0091 'International Tables Vol C Tables 4.2.6.8 and 6.1.1.4'
H H 0.0000 0.0000 'International Tables Vol C Tables 4.2.6.8 and 6.1.1.4'
Cl Cl 0.3639 0.7018 'International Tables Vol C Tables 4.2.6.8 and 6.1.1.4'
N N 0.0311 0.0180 'International Tables Vol C Tables 4.2.6.8 and 6.1.1.4'
O O 0.0492 0.0322 'International Tables Vol C Tables 4.2.6.8 and 6.1.1.4'

loop_
_geom_angle_atom_site_label_1
_geom_angle_atom_site_label_2
_geom_angle_atom_site_label_3
_geom_angle
_geom_angle_site_symmetry_1
_geom_angle_site_symmetry_3
_geom_angle_publ_flag
C15 O1 H1 109.9(17) . . ?
C2 N1 C8 112.23(19) . . ?
C2 N1 H11 122.5(17) . . ?
C8 N1 H11 124.8(17) . . ?
C11 N2 C12 133.96(17) . . ?
C11 N2 C3 95.14(15) . . ?
C12 N2 C3 130.61(16) . . ?
O2 C2 N1 127.21(19) . . ?
O2 C2 C3 125.84(19) . . ?
N1 C2 C3 106.9(2) . . ?
N2 C3 C9 117.80(17) . . ?
N2 C3 C2 115.27(17) . . ?
C9 C3 C2 103.31(16) . . ?
N2 C3 C10 86.46(14) . . ?
C9 C3 C10 117.98(18) . . ?
C2 C3 C10 116.42(17) . . ?
C9 C4 C5 118.9(2) . . ?
C9 C4 H4 120.5 . . ?
C5 C4 H4 120.5 . . ?
C6 C5 C4 120.4(3) . . ?
C6 C5 H5 119.8 . . ?
C4 C5 H5 119.8 . . ?
C5 C6 C7 121.6(3) . . ?
C5 C6 H6 119.2 . . ?
C7 C6 H6 119.2 . . ?
C8 C7 C6 117.5(3) . . ?
C8 C7 H7 121.2 . . ?
C6 C7 H7 121.2 . . ?
C7 C8 C9 121.5(2) . . ?
C7 C8 N1 128.9(2) . . ?
C9 C8 N1 109.6(2) . . ?
C4 C9 C8 120.0(2) . . ?
C4 C9 C3 132.0(2) . . ?
C8 C9 C3 107.91(19) . . ?
C18 C10 C11 118.8(2) . . ?
C18 C10 C3 121.44(17) . . ?
C11 C10 C3 84.76(15) . . ?
C18 C10 H10 110.1(13) . . ?
C11 C10 H10 111.7(13) . . ?
C3 C10 H10 107.7(13) . . ?
O3 C11 N2 131.7(2) . . ?
O3 C11 C10 134.68(19) . . ?
N2 C11 C10 93.63(16) . . ?
C17 C12 C13 119.0(2) . . ?
C17 C12 N2 120.85(17) . . ?
C13 C12 N2 120.15(18) . . ?
C14 C13 C12 120.11(19) . . ?
C14 C13 H13 119.9 . . ?
C12 C13 H13 119.9 . . ?
C13 C14 C15 120.85(19) . . ?
C13 C14 H14 119.6 . . ?
C15 C14 H14 119.6 . . ?
O1 C15 C16 123.01(19) . . ?
O1 C15 C14 117.95(18) . . ?
C16 C15 C14 119.0(2) . . ?
C15 C16 C17 119.97(19) . . ?
C15 C16 H16 120.0 . . ?
C17 C16 H16 120.0 . . ?
C12 C17 C16 121.03(19) . . ?
C12 C17 H17 119.5 . . ?
C16 C17 H17 119.5 . . ?
C19 C18 C23 118.4(2) . . ?
C19 C18 C10 121.1(2) . . ?
C23 C18 C10 120.4(2) . . ?
C18 C19 C20 120.9(2) . . ?
C18 C19 H19 119.5 . . ?
C20 C19 H19 119.5 . . ?
C21 C20 C19 119.2(2) . . ?
C21 C20 H20 120.4 . . ?
C19 C20 H20 120.4 . . ?
C22 C21 C20 121.1(2) . . ?
C22 C21 Cl1 119.76(19) . . ?
C20 C21 Cl1 119.2(2) . . ?
C21 C22 C23 119.3(2) . . ?
C21 C22 H22 120.3 . . ?
C23 C22 H22 120.3 . . ?
C22 C23 C18 121.0(2) . . ?
C22 C23 H23 119.5 . . ?
C18 C23 H23 119.5 . . ?
C24 O4 C26 113.0(4) . . ?
O4 C24 C25 110.8(4) . . ?
O4 C24 H24A 109.5 . . ?
C25 C24 H24A 109.5 . . ?
O4 C24 H24B 109.5 . . ?
C25 C24 H24B 109.5 . . ?
H24A C24 H24B 108.1 . . ?
C24 C25 H25A 109.5 . . ?
C24 C25 H25B 109.5 . . ?
H25A C25 H25B 109.5 . . ?
C24 C25 H25C 109.5 . . ?
H25A C25 H25C 109.5 . . ?
H25B C25 H25C 109.5 . . ?
C27 C26 O4 111.3(4) . . ?
C27 C26 H26A 109.4 . . ?
O4 C26 H26A 109.4 . . ?
C27 C26 H26B 109.4 . . ?
O4 C26 H26B 109.4 . . ?
H26A C26 H26B 108.0 . . ?
C26 C27 H27A 109.5 . . ?
C26 C27 H27B 109.5 . . ?
H27A C27 H27B 109.5 . . ?
C26 C27 H27C 109.5 . . ?
H27A C27 H27C 109.5 . . ?
H27B C27 H27C 109.5 . . ?

loop_
_geom_bond_atom_site_label_1
_geom_bond_atom_site_label_2
_geom_bond_distance
_geom_bond_site_symmetry_2
_geom_bond_publ_flag
Cl1 C21 1.735(2) . ?
O1 C15 1.373(3) . ?
O1 H1 0.93(3) . ?
O2 C2 1.215(3) . ?
O3 C11 1.215(2) . ?
N1 C2 1.351(3) . ?
N1 C8 1.402(3) . ?
N1 H11 0.88(3) . ?
N2 C11 1.353(3) . ?
N2 C12 1.417(3) . ?
N2 C3 1.480(2) . ?
C2 C3 1.539(3) . ?
C3 C9 1.496(3) . ?
C3 C10 1.583(3) . ?
C4 C9 1.371(3) . ?
C4 C5 1.378(4) . ?
C4 H4 0.9300 . ?
C5 C6 1.373(4) . ?
C5 H5 0.9300 . ?
C6 C7 1.381(4) . ?
C6 H6 0.9300 . ?
C7 C8 1.370(4) . ?
C7 H7 0.9300 . ?
C8 C9 1.393(3) . ?
C10 C18 1.493(3) . ?
C10 C11 1.521(3) . ?
C10 H10 0.94(2) . ?
C12 C17 1.372(3) . ?
C12 C13 1.383(3) . ?
C13 C14 1.371(3) . ?
C13 H13 0.9300 . ?
C14 C15 1.383(3) . ?
C14 H14 0.9300 . ?
C15 C16 1.375(3) . ?
C16 C17 1.380(3) . ?
C16 H16 0.9300 . ?
C17 H17 0.9300 . ?
C18 C19 1.383(3) . ?
C18 C23 1.391(3) . ?
C19 C20 1.383(3) . ?
C19 H19 0.9300 . ?
C20 C21 1.379(3) . ?
C20 H20 0.9300 . ?
C21 C22 1.369(4) . ?
C22 C23 1.381(3) . ?
C22 H22 0.9300 . ?
C23 H23 0.9300 . ?
O4 C24 1.364(5) . ?
O4 C26 1.434(5) . ?
C24 C25 1.434(6) . ?
C24 H24A 0.9700 . ?
C24 H24B 0.9700 . ?
C25 H25A 0.9600 . ?
C25 H25B 0.9600 . ?
C25 H25C 0.9600 . ?
C26 C27 1.359(7) . ?
C26 H26A 0.9700 . ?
C26 H26B 0.9700 . ?
C27 H27A 0.9600 . ?
C27 H27B 0.9600 . ?
C27 H27C 0.9600 . ?
